data_7201088
loop_
_publ_author_name
'Jian, Fang Fang'
'Huang, Li Hua'
'Huang, Bao Xin'
'Wang, Jing'
'Wang, Xian'

_publ_section_title
;
 The nanoscale drum-gong-cymbal-like mixed-valence CuIICuI3 cluster
 polymer and magnetism study
;
_journal_issue 9
_journal_name_full CrystEngComm
_journal_page_first 1796
_journal_paper_doi 10.1039/b904818a
_journal_volume 11
_journal_year 2009
_chemical_formula_sum 'C12 H8 Cl5 Cu4 N2'
_chemical_formula_weight 611.61
_chemical_name_systematic
;
?
;
_space_group_IT_number 14
_symmetry_cell_setting monoclinic
_symmetry_space_group_name_Hall '-P 2ybc'
_symmetry_space_group_name_H-M 'P 1 21/c 1'
_atom_sites_solution_hydrogens geom
_atom_sites_solution_primary direct
_atom_sites_solution_secondary difmap
_audit_creation_method SHELXL-97
_cell_angle_alpha 90.00
_cell_angle_beta 95.23(3)
_cell_angle_gamma 90.00
_cell_formula_units_Z 4
_cell_length_a 3.7700(8)
_cell_length_b 25.660(5)
_cell_length_c 16.430(3)
_cell_measurement_reflns_used 25
_cell_measurement_temperature 293(2)
_cell_measurement_theta_max 25.00
_cell_measurement_theta_min 1.48
_cell_volume 1582.8(5)
_computing_structure_refinement 'SHELXL-97 (Sheldrick, 1997)'
_computing_structure_solution 'SHELXS-97 (Sheldrick, 1990)'
_diffrn_ambient_temperature 293(2)
_diffrn_measured_fraction_theta_full 0.999
_diffrn_measured_fraction_theta_max 0.999
_diffrn_measurement_device_type 'Bruker P4'
_diffrn_measurement_method '/w scan'
_diffrn_radiation_monochromator graphite
_diffrn_radiation_source 'fine-focus sealed tube'
_diffrn_radiation_type MoK\a
_diffrn_radiation_wavelength 0.71073
_diffrn_reflns_av_R_equivalents 0.0509
_diffrn_reflns_av_sigmaI/netI 0.0568
_diffrn_reflns_limit_h_max 3
_diffrn_reflns_limit_h_min -4
_diffrn_reflns_limit_k_max 30
_diffrn_reflns_limit_k_min -29
_diffrn_reflns_limit_l_max 18
_diffrn_reflns_limit_l_min -19
_diffrn_reflns_number 8378
_diffrn_reflns_theta_full 25.00
_diffrn_reflns_theta_max 25.00
_diffrn_reflns_theta_min 1.48
_diffrn_standards_decay_% 0
_diffrn_standards_interval_count 200
_diffrn_standards_number 3
_exptl_absorpt_coefficient_mu 6.139
_exptl_absorpt_correction_T_max 0.3588
_exptl_absorpt_correction_T_min 0.2783
_exptl_absorpt_correction_type multi-scan
_exptl_crystal_colour green
_exptl_crystal_density_diffrn 2.567
_exptl_crystal_density_method 'not measured'
_exptl_crystal_description block
_exptl_crystal_F_000 1180
_exptl_crystal_size_max 0.28
_exptl_crystal_size_mid 0.23
_exptl_crystal_size_min 0.21
_refine_diff_density_max 0.773
_refine_diff_density_min -0.811
_refine_diff_density_rms 0.136
_refine_ls_extinction_coef 0.0019(3)
_refine_ls_extinction_expression Fc^*^=kFc[1+0.001xFc^2^\l^3^/sin(2\q)]^-1/4^
_refine_ls_extinction_method SHELXL
_refine_ls_goodness_of_fit_ref 1.049
_refine_ls_hydrogen_treatment constr
_refine_ls_matrix_type full
_refine_ls_number_parameters 209
_refine_ls_number_reflns 2809
_refine_ls_number_restraints 0
_refine_ls_restrained_S_all 1.049
_refine_ls_R_factor_all 0.0673
_refine_ls_R_factor_gt 0.0435
_refine_ls_shift/su_max 0.000
_refine_ls_shift/su_mean 0.000
_refine_ls_structure_factor_coef Fsqd
_refine_ls_weighting_details 'calc w=1/[\s^2^(Fo^2^)+(0.0538P)^2^+0.0000P] where P=(Fo^2^+2Fc^2^)/3'
_refine_ls_weighting_scheme calc
_refine_ls_wR_factor_gt 0.1006
_refine_ls_wR_factor_ref 0.1130
_reflns_number_gt 2025
_reflns_number_total 2809
_reflns_threshold_expression >2sigma(I)
_cod_data_source_file b904818a.txt
_cod_data_source_block CU
_cod_depositor_comments
;
The following automatic conversions were performed:
'_symmetry_cell_setting' value 'Monoclinic' changed to 'monoclinic'
according to '/home/saulius/struct/CIF-dictionaries/cif_core.dic'
dictionary named 'cif_core.dic' version 2.4.1 from 2010-06-29.

Automatic conversion script
Id: cif_fix_enum 1527 2010-12-29 10:47:43Z saulius 
;
_cod_original_sg_symbol_H-M P2(1)/c
_cod_database_code 7201088

loop_
_symmetry_equiv_pos_as_xyz
'x, y, z'
'-x, y+1/2, -z+1/2'
'-x, -y, -z'
'x, -y-1/2, z-1/2'

loop_
_atom_site_label
_atom_site_type_symbol
_atom_site_fract_x
_atom_site_fract_y
_atom_site_fract_z
_atom_site_U_iso_or_equiv
_atom_site_adp_type
_atom_site_occupancy
_atom_site_symmetry_multiplicity
_atom_site_calc_flag
_atom_site_refinement_flags
_atom_site_disorder_assembly
_atom_site_disorder_group
Cu1 Cu -0.0744(2) 0.14108(3) -0.00058(4) 0.0284(2) Uani 1 1 d . . .
Cu2 Cu 0.1226(3) 0.09651(4) -0.18025(6) 0.0547(3) Uani 1 1 d . . .
Cu3 Cu -0.4794(3) 0.05718(4) -0.38011(6) 0.0643(3) Uani 1 1 d . . .
Cu4 Cu -1.0105(3) 0.06053(4) -0.52025(7) 0.0701(4) Uani 1 1 d . . .
Cl1 Cl 0.3058(4) 0.17710(6) -0.08371(9) 0.0337(4) Uani 1 1 d . . .
Cl2 Cl -0.0393(4) 0.06305(5) -0.06275(10) 0.0366(4) Uani 1 1 d . . .
Cl3 Cl -0.4411(4) 0.10249(6) -0.26139(9) 0.0377(4) Uani 1 1 d . . .
Cl4 Cl -0.4992(4) 0.10885(6) -0.49947(9) 0.0375(4) Uani 1 1 d . . .
Cl5 Cl -0.9793(4) 0.00093(6) -0.38216(10) 0.0369(4) Uani 1 1 d . . .
N1 N -0.2810(13) 0.10916(18) 0.0974(3) 0.0281(11) Uani 1 1 d . . .
N2 N -0.0543(12) 0.20397(17) 0.0716(3) 0.0255(11) Uani 1 1 d . . .
C1 C -0.3921(17) 0.0615(2) 0.1080(4) 0.0367(16) Uani 1 1 d . . .
H1A H -0.3939 0.0382 0.0646 0.044 Uiso 1 1 calc R . .
C2 C -0.5064(18) 0.0442(3) 0.1808(4) 0.0414(17) Uani 1 1 d . . .
H2A H -0.5846 0.0101 0.1858 0.050 Uiso 1 1 calc R . .
C3 C -0.5035(18) 0.0773(2) 0.2444(4) 0.0401(16) Uani 1 1 d . . .
H3A H -0.5803 0.0662 0.2937 0.048 Uiso 1 1 calc R . .
C4 C -0.3843(15) 0.1286(2) 0.2360(4) 0.0315(15) Uani 1 1 d . . .
C5 C -0.3679(17) 0.1670(3) 0.2996(4) 0.0392(16) Uani 1 1 d . . .
H5A H -0.4360 0.1583 0.3508 0.047 Uiso 1 1 calc R . .
C6 C -0.2562(18) 0.2149(3) 0.2857(4) 0.0386(16) Uani 1 1 d . . .
H6A H -0.2499 0.2392 0.3277 0.046 Uiso 1 1 calc R . .
C7 C -0.1462(16) 0.2303(2) 0.2093(4) 0.0312(14) Uani 1 1 d . . .
C8 C -0.0289(18) 0.2800(2) 0.1916(4) 0.0412(17) Uani 1 1 d . . .
H8A H -0.0140 0.3058 0.2316 0.049 Uiso 1 1 calc R . .
C9 C 0.0632(18) 0.2907(2) 0.1159(4) 0.0388(16) Uani 1 1 d . . .
H9A H 0.1392 0.3239 0.1033 0.047 Uiso 1 1 calc R . .
C10 C 0.0446(16) 0.2521(2) 0.0572(4) 0.0330(15) Uani 1 1 d . . .
H10A H 0.1046 0.2604 0.0051 0.040 Uiso 1 1 calc R . .
C11 C -0.1585(14) 0.1934(2) 0.1469(3) 0.0250(13) Uani 1 1 d . . .
C12 C -0.2770(15) 0.1419(2) 0.1604(3) 0.0248(13) Uani 1 1 d . . .

loop_
_atom_site_aniso_label
_atom_site_aniso_U_11
_atom_site_aniso_U_22
_atom_site_aniso_U_33
_atom_site_aniso_U_23
_atom_site_aniso_U_13
_atom_site_aniso_U_12
Cu1 0.0340(5) 0.0267(4) 0.0251(4) -0.0003(3) 0.0062(3) -0.0019(3)
Cu2 0.0593(7) 0.0591(6) 0.0485(6) 0.0043(5) 0.0205(5) -0.0022(5)
Cu3 0.0770(8) 0.0671(7) 0.0495(6) -0.0050(5) 0.0102(5) 0.0020(5)
Cu4 0.0616(8) 0.0742(7) 0.0753(8) -0.0187(6) 0.0102(6) 0.0030(6)
Cl1 0.0365(9) 0.0354(8) 0.0306(8) 0.0034(7) 0.0113(7) -0.0018(7)
Cl2 0.0462(10) 0.0295(8) 0.0352(9) -0.0029(7) 0.0090(7) 0.0000(7)
Cl3 0.0338(9) 0.0486(10) 0.0312(9) -0.0064(7) 0.0061(7) -0.0029(7)
Cl4 0.0374(10) 0.0407(9) 0.0356(9) 0.0036(7) 0.0097(7) 0.0016(7)
Cl5 0.0315(9) 0.0386(9) 0.0410(9) -0.0016(7) 0.0051(7) 0.0015(7)
N1 0.029(3) 0.024(3) 0.031(3) 0.004(2) -0.001(2) -0.002(2)
N2 0.025(3) 0.027(3) 0.024(3) 0.004(2) 0.004(2) 0.002(2)
C1 0.040(4) 0.025(3) 0.044(4) 0.005(3) 0.001(3) -0.002(3)
C2 0.040(4) 0.032(4) 0.052(5) 0.017(3) 0.002(3) -0.007(3)
C3 0.038(4) 0.044(4) 0.039(4) 0.021(3) 0.008(3) 0.004(3)
C4 0.025(3) 0.038(4) 0.031(4) 0.014(3) 0.006(3) 0.006(3)
C5 0.037(4) 0.058(5) 0.024(3) 0.005(3) 0.010(3) 0.009(3)
C6 0.040(4) 0.046(4) 0.029(4) -0.009(3) 0.005(3) 0.005(3)
C7 0.027(4) 0.034(3) 0.032(4) -0.003(3) 0.000(3) 0.006(3)
C8 0.046(4) 0.031(4) 0.046(4) -0.012(3) 0.000(3) -0.002(3)
C9 0.043(4) 0.020(3) 0.053(5) 0.002(3) 0.002(3) -0.008(3)
C10 0.033(4) 0.026(3) 0.042(4) 0.009(3) 0.011(3) -0.002(3)
C11 0.023(3) 0.026(3) 0.026(3) -0.002(2) 0.001(3) 0.005(3)
C12 0.023(3) 0.030(3) 0.021(3) 0.005(3) 0.000(2) 0.002(3)

loop_
_atom_type_symbol
_atom_type_description
_atom_type_scat_dispersion_real
_atom_type_scat_dispersion_imag
_atom_type_scat_source
C C 0.0033 0.0016 'International Tables Vol C Tables 4.2.6.8 and 6.1.1.4'
H H 0.0000 0.0000 'International Tables Vol C Tables 4.2.6.8 and 6.1.1.4'
N N 0.0061 0.0033 'International Tables Vol C Tables 4.2.6.8 and 6.1.1.4'
Cl Cl 0.1484 0.1585 'International Tables Vol C Tables 4.2.6.8 and 6.1.1.4'
Cu Cu 0.3201 1.2651 'International Tables Vol C Tables 4.2.6.8 and 6.1.1.4'

loop_
_geom_angle_atom_site_label_1
_geom_angle_atom_site_label_2
_geom_angle_atom_site_label_3
_geom_angle
_geom_angle_site_symmetry_1
_geom_angle_site_symmetry_3
_geom_angle_publ_flag
N2 Cu1 N1 81.44(18) . . ?
N2 Cu1 Cl2 169.57(14) . . ?
N1 Cu1 Cl2 92.50(14) . . ?
N2 Cu1 Cl1 92.10(13) . . ?
N1 Cu1 Cl1 162.76(15) . . ?
Cl2 Cu1 Cl1 91.30(6) . . ?
N2 Cu1 Cl1 90.45(14) . 1_455 ?
N1 Cu1 Cl1 99.18(15) . 1_455 ?
Cl2 Cu1 Cl1 98.92(6) . 1_455 ?
Cl1 Cu1 Cl1 96.83(6) . 1_455 ?
Cl3 Cu2 Cl2 144.90(8) 1_655 . ?
Cl3 Cu2 Cl3 109.18(8) 1_655 . ?
Cl2 Cu2 Cl3 101.81(7) . . ?
Cl3 Cu2 Cl1 97.96(6) 1_655 . ?
Cl2 Cu2 Cl1 82.00(6) . . ?
Cl3 Cu2 Cl1 116.67(6) . . ?
Cl3 Cu3 Cl4 114.94(7) . . ?
Cl3 Cu3 Cl5 108.24(7) . . ?
Cl4 Cu3 Cl5 111.40(7) . . ?
Cl3 Cu3 Cl5 109.61(8) . 1_655 ?
Cl4 Cu3 Cl5 107.11(7) . 1_655 ?
Cl5 Cu3 Cl5 105.09(7) . 1_655 ?
Cl3 Cu3 Cu4 130.65(6) . . ?
Cl4 Cu3 Cu4 50.18(5) . . ?
Cl5 Cu3 Cu4 61.22(5) . . ?
Cl5 Cu3 Cu4 119.73(6) 1_655 . ?
Cl3 Cu3 Cu4 130.13(6) . 1_655 ?
Cl4 Cu3 Cu4 47.91(5) . 1_655 ?
Cl5 Cu3 Cu4 121.63(6) . 1_655 ?
Cl5 Cu3 Cu4 59.20(5) 1_655 1_655 ?
Cu4 Cu3 Cu4 78.75(4) . 1_655 ?
Cl5 Cu4 Cl4 121.93(8) 3_354 1_455 ?
Cl5 Cu4 Cl4 116.47(7) 3_354 . ?
Cl4 Cu4 Cl4 111.40(8) 1_455 . ?
Cl5 Cu4 Cl5 101.33(6) 3_354 . ?
Cl4 Cu4 Cl5 98.92(7) 1_455 . ?
Cl4 Cu4 Cl5 101.96(7) . . ?
Cl5 Cu4 Cu3 120.63(6) 3_354 . ?
Cl4 Cu4 Cu3 113.94(6) 1_455 . ?
Cl4 Cu4 Cu3 52.38(5) . . ?
Cl5 Cu4 Cu3 49.59(5) . . ?
Cl5 Cu4 Cu3 123.32(6) 3_354 1_455 ?
Cl4 Cu4 Cu3 50.50(5) 1_455 1_455 ?
Cl4 Cu4 Cu3 116.32(6) . 1_455 ?
Cl5 Cu4 Cu3 48.42(4) . 1_455 ?
Cu3 Cu4 Cu3 78.75(4) . 1_455 ?
Cu1 Cl1 Cu2 84.16(5) . . ?
Cu1 Cl1 Cu1 96.83(6) . 1_655 ?
Cu2 Cl1 Cu1 101.38(6) . 1_655 ?
Cu2 Cl2 Cu1 94.67(6) . . ?
Cu2 Cl3 Cu3 119.37(8) 1_455 . ?
Cu2 Cl3 Cu2 109.18(8) 1_455 . ?
Cu3 Cl3 Cu2 115.34(7) . . ?
Cu4 Cl4 Cu4 111.40(8) 1_655 . ?
Cu4 Cl4 Cu3 81.59(7) 1_655 . ?
Cu4 Cl4 Cu3 77.44(7) . . ?
Cu4 Cl5 Cu3 113.53(7) 3_354 . ?
Cu4 Cl5 Cu3 118.31(8) 3_354 1_455 ?
Cu3 Cl5 Cu3 105.09(7) . 1_455 ?
Cu4 Cl5 Cu4 78.67(6) 3_354 . ?
Cu3 Cl5 Cu4 69.20(6) . . ?
Cu3 Cl5 Cu4 72.38(6) 1_455 . ?
C1 N1 C12 117.9(5) . . ?
C1 N1 Cu1 129.4(4) . . ?
C12 N1 Cu1 112.6(4) . . ?
C10 N2 C11 117.4(5) . . ?
C10 N2 Cu1 130.2(4) . . ?
C11 N2 Cu1 112.4(3) . . ?
N1 C1 C2 122.9(6) . . ?
N1 C1 H1A 118.5 . . ?
C2 C1 H1A 118.5 . . ?
C3 C2 C1 119.3(6) . . ?
C3 C2 H2A 120.4 . . ?
C1 C2 H2A 120.4 . . ?
C2 C3 C4 119.8(6) . . ?
C2 C3 H3A 120.1 . . ?
C4 C3 H3A 120.1 . . ?
C12 C4 C3 116.3(6) . . ?
C12 C4 C5 119.1(5) . . ?
C3 C4 C5 124.5(6) . . ?
C6 C5 C4 120.4(6) . . ?
C6 C5 H5A 119.8 . . ?
C4 C5 H5A 119.8 . . ?
C5 C6 C7 122.4(6) . . ?
C5 C6 H6A 118.8 . . ?
C7 C6 H6A 118.8 . . ?
C11 C7 C8 117.3(5) . . ?
C11 C7 C6 118.1(6) . . ?
C8 C7 C6 124.6(6) . . ?
C9 C8 C7 119.5(6) . . ?
C9 C8 H8A 120.2 . . ?
C7 C8 H8A 120.2 . . ?
C8 C9 C10 119.9(5) . . ?
C8 C9 H9A 120.1 . . ?
C10 C9 H9A 120.1 . . ?
N2 C10 C9 123.0(5) . . ?
N2 C10 H10A 118.5 . . ?
C9 C10 H10A 118.5 . . ?
N2 C11 C7 122.8(5) . . ?
N2 C11 C12 116.7(5) . . ?
C7 C11 C12 120.5(5) . . ?
N1 C12 C4 123.9(5) . . ?
N1 C12 C11 116.6(5) . . ?
C4 C12 C11 119.5(5) . . ?

loop_
_geom_bond_atom_site_label_1
_geom_bond_atom_site_label_2
_geom_bond_distance
_geom_bond_site_symmetry_2
_geom_bond_publ_flag
Cu1 N2 2.000(5) . ?
Cu1 N1 2.025(5) . ?
Cu1 Cl2 2.2572(16) . ?
Cu1 Cl1 2.2650(16) . ?
Cu1 Cl1 2.7564(19) 1_455 ?
Cu2 Cl3 2.2149(18) 1_655 ?
Cu2 Cl2 2.2477(18) . ?
Cu2 Cl3 2.409(2) . ?
Cu2 Cl1 2.6588(18) . ?
Cu3 Cl3 2.2640(18) . ?
Cu3 Cl4 2.3626(18) . ?
Cu3 Cl5 2.372(2) . ?
Cu3 Cl5 2.3774(19) 1_655 ?
Cu3 Cu4 2.9117(18) . ?
Cu3 Cu4 3.0291(17) 1_655 ?
Cu4 Cl5 2.2468(18) 3_354 ?
Cu4 Cl4 2.2723(19) 1_455 ?
Cu4 Cl4 2.291(2) . ?
Cu4 Cl5 2.730(2) . ?
Cu4 Cu3 3.0291(17) 1_455 ?
Cl1 Cu1 2.7564(19) 1_655 ?
Cl3 Cu2 2.2149(18) 1_455 ?
Cl4 Cu4 2.2723(19) 1_655 ?
Cl5 Cu4 2.2468(18) 3_354 ?
Cl5 Cu3 2.3774(19) 1_455 ?
N1 C1 1.310(7) . ?
N1 C12 1.332(7) . ?
N2 C10 1.317(7) . ?
N2 C11 1.358(7) . ?
C1 C2 1.379(9) . ?
C1 H1A 0.9300 . ?
C2 C3 1.346(9) . ?
C2 H2A 0.9300 . ?
C3 C4 1.401(9) . ?
C3 H3A 0.9300 . ?
C4 C12 1.384(7) . ?
C4 C5 1.434(9) . ?
C5 C6 1.326(9) . ?
C5 H5A 0.9300 . ?
C6 C7 1.414(8) . ?
C6 H6A 0.9300 . ?
C7 C11 1.393(8) . ?
C7 C8 1.390(8) . ?
C8 C9 1.349(9) . ?
C8 H8A 0.9300 . ?
C9 C10 1.379(8) . ?
C9 H9A 0.9300 . ?
C10 H10A 0.9300 . ?
C11 C12 1.419(8) . ?

loop_
_geom_torsion_atom_site_label_1
_geom_torsion_atom_site_label_2
_geom_torsion_atom_site_label_3
_geom_torsion_atom_site_label_4
_geom_torsion
_geom_torsion_site_symmetry_1
_geom_torsion_site_symmetry_2
_geom_torsion_site_symmetry_3
_geom_torsion_site_symmetry_4
_geom_torsion_publ_flag
Cl3 Cu3 Cu4 Cl5 -168.16(8) . . . 3_354 ?
Cl4 Cu3 Cu4 Cl5 101.40(9) . . . 3_354 ?
Cl5 Cu3 Cu4 Cl5 -78.22(8) . . . 3_354 ?
Cl5 Cu3 Cu4 Cl5 13.40(12) 1_655 . . 3_354 ?
Cu4 Cu3 Cu4 Cl5 57.78(8) 1_655 . . 3_354 ?
Cl3 Cu3 Cu4 Cl4 -8.87(11) . . . 1_455 ?
Cl4 Cu3 Cu4 Cl4 -99.32(9) . . . 1_455 ?
Cl5 Cu3 Cu4 Cl4 81.06(8) . . . 1_455 ?
Cl5 Cu3 Cu4 Cl4 172.69(7) 1_655 . . 1_455 ?
Cu4 Cu3 Cu4 Cl4 -142.93(5) 1_655 . . 1_455 ?
Cl3 Cu3 Cu4 Cl4 90.44(9) . . . . ?
Cl5 Cu3 Cu4 Cl4 -179.62(8) . . . . ?
Cl5 Cu3 Cu4 Cl4 -87.99(8) 1_655 . . . ?
Cu4 Cu3 Cu4 Cl4 -43.62(6) 1_655 . . . ?
Cl3 Cu3 Cu4 Cl5 -89.94(9) . . . . ?
Cl4 Cu3 Cu4 Cl5 179.62(8) . . . . ?
Cl5 Cu3 Cu4 Cl5 91.63(8) 1_655 . . . ?
Cu4 Cu3 Cu4 Cl5 136.00(5) 1_655 . . . ?
Cl3 Cu3 Cu4 Cu3 -45.94(9) . . . 1_455 ?
Cl4 Cu3 Cu4 Cu3 -136.39(6) . . . 1_455 ?
Cl5 Cu3 Cu4 Cu3 44.00(5) . . . 1_455 ?
Cl5 Cu3 Cu4 Cu3 135.62(5) 1_655 . . 1_455 ?
Cu4 Cu3 Cu4 Cu3 180.0 1_655 . . 1_455 ?
N2 Cu1 Cl1 Cu2 -169.91(14) . . . . ?
N1 Cu1 Cl1 Cu2 122.7(5) . . . . ?
Cl2 Cu1 Cl1 Cu2 19.95(6) . . . . ?
Cl1 Cu1 Cl1 Cu2 -79.20(6) 1_455 . . . ?
N2 Cu1 Cl1 Cu1 89.29(14) . . . 1_655 ?
N1 Cu1 Cl1 Cu1 21.9(5) . . . 1_655 ?
Cl2 Cu1 Cl1 Cu1 -80.85(6) . . . 1_655 ?
Cl1 Cu1 Cl1 Cu1 180.0 1_455 . . 1_655 ?
Cl3 Cu2 Cl1 Cu1 -164.79(7) 1_655 . . . ?
Cl2 Cu2 Cl1 Cu1 -20.24(6) . . . . ?
Cl3 Cu2 Cl1 Cu1 79.01(7) . . . . ?
Cl3 Cu2 Cl1 Cu1 -68.97(7) 1_655 . . 1_655 ?
Cl2 Cu2 Cl1 Cu1 75.58(6) . . . 1_655 ?
Cl3 Cu2 Cl1 Cu1 174.82(5) . . . 1_655 ?
Cl3 Cu2 Cl2 Cu1 112.75(12) 1_655 . . . ?
Cl3 Cu2 Cl2 Cu1 -95.43(7) . . . . ?
Cl1 Cu2 Cl2 Cu1 20.27(6) . . . . ?
N2 Cu1 Cl2 Cu2 -132.8(8) . . . . ?
N1 Cu1 Cl2 Cu2 173.06(15) . . . . ?
Cl1 Cu1 Cl2 Cu2 -23.76(7) . . . . ?
Cl1 Cu1 Cl2 Cu2 73.36(7) 1_455 . . . ?
Cl4 Cu3 Cl3 Cu2 117.31(9) . . . 1_455 ?
Cl5 Cu3 Cl3 Cu2 -7.92(11) . . . 1_455 ?
Cl5 Cu3 Cl3 Cu2 -122.02(9) 1_655 . . 1_455 ?
Cu4 Cu3 Cl3 Cu2 59.42(12) . . . 1_455 ?
Cu4 Cu3 Cl3 Cu2 172.22(6) 1_655 . . 1_455 ?
Cl4 Cu3 Cl3 Cu2 -109.55(8) . . . . ?
Cl5 Cu3 Cl3 Cu2 125.22(8) . . . . ?
Cl5 Cu3 Cl3 Cu2 11.11(10) 1_655 . . . ?
Cu4 Cu3 Cl3 Cu2 -167.44(6) . . . . ?
Cu4 Cu3 Cl3 Cu2 -54.64(11) 1_655 . . . ?
Cl3 Cu2 Cl3 Cu2 180.0 1_655 . . 1_455 ?
Cl2 Cu2 Cl3 Cu2 16.71(9) . . . 1_455 ?
Cl1 Cu2 Cl3 Cu2 -70.19(9) . . . 1_455 ?
Cl3 Cu2 Cl3 Cu3 42.32(12) 1_655 . . . ?
Cl2 Cu2 Cl3 Cu3 -120.97(8) . . . . ?
Cl1 Cu2 Cl3 Cu3 152.13(7) . . . . ?
Cl5 Cu4 Cl4 Cu4 -33.93(13) 3_354 . . 1_655 ?
Cl4 Cu4 Cl4 Cu4 180.0 1_455 . . 1_655 ?
Cl5 Cu4 Cl4 Cu4 75.33(9) . . . 1_655 ?
Cu3 Cu4 Cl4 Cu4 75.63(8) . . . 1_655 ?
Cu3 Cu4 Cl4 Cu4 124.64(6) 1_455 . . 1_655 ?
Cl5 Cu4 Cl4 Cu3 -109.56(8) 3_354 . . . ?
Cl4 Cu4 Cl4 Cu3 104.37(8) 1_455 . . . ?
Cl5 Cu4 Cl4 Cu3 -0.30(6) . . . . ?
Cu3 Cu4 Cl4 Cu3 49.01(6) 1_455 . . . ?
Cl3 Cu3 Cl4 Cu4 122.53(8) . . . 1_655 ?
Cl5 Cu3 Cl4 Cu4 -113.90(7) . . . 1_655 ?
Cl5 Cu3 Cl4 Cu4 0.51(8) 1_655 . . 1_655 ?
Cu4 Cu3 Cl4 Cu4 -114.26(7) . . . 1_655 ?
Cl3 Cu3 Cl4 Cu4 -123.21(7) . . . . ?
Cl5 Cu3 Cl4 Cu4 0.36(7) . . . . ?
Cl5 Cu3 Cl4 Cu4 114.77(7) 1_655 . . . ?
Cu4 Cu3 Cl4 Cu4 114.26(7) 1_655 . . . ?
Cl3 Cu3 Cl5 Cu4 -166.27(8) . . . 3_354 ?
Cl4 Cu3 Cl5 Cu4 66.43(10) . . . 3_354 ?
Cl5 Cu3 Cl5 Cu4 -49.22(12) 1_655 . . 3_354 ?
Cu4 Cu3 Cl5 Cu4 66.75(8) . . . 3_354 ?
Cu4 Cu3 Cl5 Cu4 13.60(12) 1_655 . . 3_354 ?
Cl3 Cu3 Cl5 Cu3 62.95(9) . . . 1_455 ?
Cl4 Cu3 Cl5 Cu3 -64.35(9) . . . 1_455 ?
Cl5 Cu3 Cl5 Cu3 180.0 1_655 . . 1_455 ?
Cu4 Cu3 Cl5 Cu3 -64.03(6) . . . 1_455 ?
Cu4 Cu3 Cl5 Cu3 -117.18(6) 1_655 . . 1_455 ?
Cl3 Cu3 Cl5 Cu4 126.98(7) . . . . ?
Cl4 Cu3 Cl5 Cu4 -0.31(6) . . . . ?
Cl5 Cu3 Cl5 Cu4 -115.97(6) 1_655 . . . ?
Cu4 Cu3 Cl5 Cu4 -53.15(6) 1_655 . . . ?
Cl5 Cu4 Cl5 Cu4 0.0 3_354 . . 3_354 ?
Cl4 Cu4 Cl5 Cu4 125.27(8) 1_455 . . 3_354 ?
Cl4 Cu4 Cl5 Cu4 -120.47(7) . . . 3_354 ?
Cu3 Cu4 Cl5 Cu4 -120.78(7) . . . 3_354 ?
Cu3 Cu4 Cl5 Cu4 124.83(8) 1_455 . . 3_354 ?
Cl5 Cu4 Cl5 Cu3 120.78(7) 3_354 . . . ?
Cl4 Cu4 Cl5 Cu3 -113.95(7) 1_455 . . . ?
Cl4 Cu4 Cl5 Cu3 0.31(6) . . . . ?
Cu3 Cu4 Cl5 Cu3 -114.39(7) 1_455 . . . ?
Cl5 Cu4 Cl5 Cu3 -124.83(8) 3_354 . . 1_455 ?
Cl4 Cu4 Cl5 Cu3 0.44(7) 1_455 . . 1_455 ?
Cl4 Cu4 Cl5 Cu3 114.70(7) . . . 1_455 ?
Cu3 Cu4 Cl5 Cu3 114.39(7) . . . 1_455 ?
N2 Cu1 N1 C1 179.9(6) . . . . ?
Cl2 Cu1 N1 C1 -8.6(5) . . . . ?
Cl1 Cu1 N1 C1 -111.2(6) . . . . ?
Cl1 Cu1 N1 C1 90.8(5) 1_455 . . . ?
N2 Cu1 N1 C12 -4.8(4) . . . . ?
Cl2 Cu1 N1 C12 166.7(4) . . . . ?
Cl1 Cu1 N1 C12 64.2(7) . . . . ?
Cl1 Cu1 N1 C12 -93.8(4) 1_455 . . . ?
N1 Cu1 N2 C10 -176.6(6) . . . . ?
Cl2 Cu1 N2 C10 128.5(7) . . . . ?
Cl1 Cu1 N2 C10 19.5(5) . . . . ?
Cl1 Cu1 N2 C10 -77.3(5) 1_455 . . . ?
N1 Cu1 N2 C11 4.1(4) . . . . ?
Cl2 Cu1 N2 C11 -50.9(10) . . . . ?
Cl1 Cu1 N2 C11 -159.9(4) . . . . ?
Cl1 Cu1 N2 C11 103.3(4) 1_455 . . . ?
C12 N1 C1 C2 0.6(9) . . . . ?
Cu1 N1 C1 C2 175.7(5) . . . . ?
N1 C1 C2 C3 -0.4(10) . . . . ?
C1 C2 C3 C4 -0.1(10) . . . . ?
C2 C3 C4 C12 0.4(9) . . . . ?
C2 C3 C4 C5 -179.7(6) . . . . ?
C12 C4 C5 C6 1.0(9) . . . . ?
C3 C4 C5 C6 -179.0(7) . . . . ?
C4 C5 C6 C7 -0.6(10) . . . . ?
C5 C6 C7 C11 0.2(10) . . . . ?
C5 C6 C7 C8 179.6(7) . . . . ?
C11 C7 C8 C9 0.7(10) . . . . ?
C6 C7 C8 C9 -178.7(7) . . . . ?
C7 C8 C9 C10 -0.8(10) . . . . ?
C11 N2 C10 C9 3.4(9) . . . . ?
Cu1 N2 C10 C9 -176.0(5) . . . . ?
C8 C9 C10 N2 -1.3(10) . . . . ?
C10 N2 C11 C7 -3.5(8) . . . . ?
Cu1 N2 C11 C7 176.0(4) . . . . ?
C10 N2 C11 C12 177.7(5) . . . . ?
Cu1 N2 C11 C12 -2.9(6) . . . . ?
C8 C7 C11 N2 1.5(9) . . . . ?
C6 C7 C11 N2 -179.1(5) . . . . ?
C8 C7 C11 C12 -179.7(6) . . . . ?
C6 C7 C11 C12 -0.3(8) . . . . ?
C1 N1 C12 C4 -0.2(9) . . . . ?
Cu1 N1 C12 C4 -176.2(5) . . . . ?
C1 N1 C12 C11 -179.5(5) . . . . ?
Cu1 N1 C12 C11 4.6(6) . . . . ?
C3 C4 C12 N1 -0.2(9) . . . . ?
C5 C4 C12 N1 179.8(6) . . . . ?
C3 C4 C12 C11 179.0(5) . . . . ?
C5 C4 C12 C11 -1.0(8) . . . . ?
N2 C11 C12 N1 -1.2(8) . . . . ?
C7 C11 C12 N1 179.9(5) . . . . ?
N2 C11 C12 C4 179.5(5) . . . . ?
C7 C11 C12 C4 0.6(8) . . . . ?
